data_2019484
loop_
_publ_author_name
'Sanabr\'ia, Carlos M.'
'Palma, Alirio'
'Cobo, Justo'
'Glidewell, Christopher'

_publ_section_title
;
 Three closely related dibenzazepine carboxylic acids: hydrogen-bonded
 aggregation in one, two and three dimensions
;
_journal_coeditor_code YF3057
_journal_issue 3
_journal_name_full 'Acta Crystallographica Section C'
_journal_page_first 332
_journal_page_last 337
_journal_paper_doi 10.1107/S2053229614003568
_journal_volume 70
_journal_year 2014
_chemical_formula_iupac 'C21 H23 N O3'
_chemical_formula_moiety 'C21 H23 N O3'
_chemical_formula_sum 'C21 H23 N O3'
_chemical_formula_weight 337.40
_chemical_name_systematic
;
(6<i>RS</i>,11<i>SR</i>)-5-Acetyl-11-ethyl-1,3-dimethyl-6,11-dihydro-\
5<i>H</i>-dibenzo[<i>b</i>,<i>e</i>]azepine-6-carboxylic acid
;
_space_group_IT_number 14
_symmetry_cell_setting monoclinic
_symmetry_space_group_name_Hall '-P 2yn'
_symmetry_space_group_name_H-M 'P 1 21/n 1'
_atom_sites_solution_hydrogens geom
_atom_sites_solution_primary direct
_atom_sites_solution_secondary difmap
_cell_angle_alpha 90.00
_cell_angle_beta 103.820(11)
_cell_angle_gamma 90.00
_cell_formula_units_Z 4
_cell_length_a 9.2283(11)
_cell_length_b 16.691(2)
_cell_length_c 11.9824(18)
_cell_measurement_reflns_used 3320
_cell_measurement_temperature 120(2)
_cell_measurement_theta_max 25.50
_cell_measurement_theta_min 2.80
_cell_volume 1792.2(4)
_computing_cell_refinement 'DIRAX/LSQ (Duisenberg <i>et al.</i>, 2000)'
_computing_data_collection 'COLLECT (Nonius, 1998)'
_computing_data_reduction 'EVALCCD (Duisenberg <i>et al.</i>, 2003)'
_computing_molecular_graphics 'PLATON (Spek, 2009)'
_computing_publication_material
;
SHELXL97 (Sheldrick, 2008) and PLATON (Spek, 2009)
;
_computing_structure_refinement 'SHELXL97 (Sheldrick, 2008)'
_computing_structure_solution 'SHELXS97 (Sheldrick, 2008)'
_diffrn_ambient_temperature 120(2)
_diffrn_detector_area_resol_mean 9.091
_diffrn_measured_fraction_theta_full 0.996
_diffrn_measured_fraction_theta_max 0.996
_diffrn_measurement_device_type 'Bruker Nonius KappaCCD area-detector'
_diffrn_measurement_method '\f and \w'
_diffrn_radiation_monochromator graphite
_diffrn_radiation_source 'Bruker Nonius FR591 rotating anode'
_diffrn_radiation_type 'Mo K\a'
_diffrn_radiation_wavelength 0.71073
_diffrn_reflns_av_R_equivalents 0.1392
_diffrn_reflns_av_sigmaI/netI 0.0758
_diffrn_reflns_limit_h_max 11
_diffrn_reflns_limit_h_min -11
_diffrn_reflns_limit_k_max 19
_diffrn_reflns_limit_k_min -20
_diffrn_reflns_limit_l_max 14
_diffrn_reflns_limit_l_min -14
_diffrn_reflns_number 27558
_diffrn_reflns_theta_full 25.50
_diffrn_reflns_theta_max 25.50
_diffrn_reflns_theta_min 3.89
_diffrn_standards_decay_% 0
_diffrn_standards_interval_count 0
_diffrn_standards_interval_time 0
_diffrn_standards_number 0
_exptl_absorpt_coefficient_mu 0.083
_exptl_absorpt_correction_T_max 0.984
_exptl_absorpt_correction_T_min 0.981
_exptl_absorpt_correction_type multi-scan
_exptl_absorpt_process_details '(SADABS; Sheldrick, 2003)'
_exptl_crystal_colour colourless
_exptl_crystal_density_diffrn 1.250
_exptl_crystal_density_method 'not measured'
_exptl_crystal_description block
_exptl_crystal_F_000 720
_exptl_crystal_size_max 0.23
_exptl_crystal_size_mid 0.20
_exptl_crystal_size_min 0.20
_refine_diff_density_max 0.245
_refine_diff_density_min -0.290
_refine_ls_extinction_method none
_refine_ls_goodness_of_fit_ref 1.083
_refine_ls_hydrogen_treatment constr
_refine_ls_matrix_type full
_refine_ls_number_parameters 230
_refine_ls_number_reflns 3316
_refine_ls_number_restraints 0
_refine_ls_restrained_S_all 1.083
_refine_ls_R_factor_all 0.1188
_refine_ls_R_factor_gt 0.0575
_refine_ls_shift/su_max 0.001
_refine_ls_shift/su_mean 0.000
_refine_ls_structure_factor_coef Fsqd
_refine_ls_weighting_details 'w = 1/[\s^2^(Fo^2^)+(0.0317P)^2^+1.5359P] where P=(Fo^2^+2Fc^2^)/3'
_refine_ls_weighting_scheme calc
_refine_ls_wR_factor_gt 0.0998
_refine_ls_wR_factor_ref 0.1195
_reflns_number_gt 2090
_reflns_number_total 3316
_reflns_threshold_expression I>2\s(I)
_cod_data_source_file yf3057sup1.cif
_cod_data_source_block III
_cod_original_sg_symbol_H-M 'P 21/n'
_cod_database_code 2019484
_cod_database_fobs_code 2019484

loop_
_symmetry_equiv_pos_as_xyz
'x, y, z'
'-x+1/2, y+1/2, -z+1/2'
'-x, -y, -z'
'x-1/2, -y-1/2, z-1/2'

loop_
_atom_site_type_symbol
_atom_site_label
_atom_site_fract_x
_atom_site_fract_y
_atom_site_fract_z
_atom_site_U_iso_or_equiv
_atom_site_adp_type
_atom_site_calc_flag
_atom_site_refinement_flags
_atom_site_occupancy
_atom_site_symmetry_multiplicity
C C1 0.3227(3) 0.48561(16) 0.3898(2) 0.0174(6) Uani d . 1 1
C C2 0.2439(3) 0.53647(17) 0.4458(2) 0.0197(6) Uani d . 1 1
H H2 0.2072 0.5158 0.5076 0.024 Uiso calc R 1 1
C C3 0.2165(3) 0.61670(17) 0.4150(2) 0.0205(6) Uani d . 1 1
C C4 0.2709(3) 0.64561(17) 0.3246(2) 0.0174(6) Uani d . 1 1
H H4 0.2549 0.7001 0.3020 0.021 Uiso calc R 1 1
C C4a 0.3486(3) 0.59547(15) 0.2670(2) 0.0141(6) Uani d . 1 1
N N5 0.4052(2) 0.62796(12) 0.17360(17) 0.0132(5) Uani d . 1 1
C C6 0.5661(3) 0.64307(15) 0.1962(2) 0.0146(6) Uani d . 1 1
H H6 0.5817 0.6680 0.1241 0.018 Uiso calc R 1 1
C C6a 0.6650(3) 0.56840(16) 0.2147(2) 0.0155(6) Uani d . 1 1
C C7 0.8137(3) 0.58138(16) 0.2103(2) 0.0172(6) Uani d . 1 1
H H7 0.8446 0.6342 0.1972 0.021 Uiso calc R 1 1
C C8 0.9167(3) 0.51994(17) 0.2243(2) 0.0206(6) Uani d . 1 1
H H8 1.0173 0.5308 0.2228 0.025 Uiso calc R 1 1
C C9 0.8724(3) 0.44232(17) 0.2404(2) 0.0225(7) Uani d . 1 1
H H9 0.9418 0.3993 0.2503 0.027 Uiso calc R 1 1
C C10 0.7248(3) 0.42871(16) 0.2419(2) 0.0194(6) Uani d . 1 1
H H10 0.6940 0.3753 0.2510 0.023 Uiso calc R 1 1
C C10a 0.6187(3) 0.49019(16) 0.2306(2) 0.0149(6) Uani d . 1 1
C C11 0.4610(3) 0.46222(16) 0.2309(2) 0.0161(6) Uani d . 1 1
H H11 0.4741 0.4097 0.2723 0.019 Uiso calc R 1 1
C C11a 0.3770(3) 0.51523(16) 0.2974(2) 0.0148(6) Uani d . 1 1
C C12 0.3465(3) 0.39932(17) 0.4299(2) 0.0256(7) Uani d . 1 1
H H12A 0.2968 0.3901 0.4925 0.038 Uiso calc R 1 1
H H12B 0.4536 0.3889 0.4575 0.038 Uiso calc R 1 1
H H12C 0.3045 0.3633 0.3658 0.038 Uiso calc R 1 1
C C31 0.1284(4) 0.67011(19) 0.4762(3) 0.0313(8) Uani d . 1 1
H H31A 0.0923 0.7169 0.4282 0.047 Uiso calc R 1 1
H H31B 0.1925 0.6878 0.5495 0.047 Uiso calc R 1 1
H H31C 0.0432 0.6403 0.4905 0.047 Uiso calc R 1 1
C C51 0.3141(3) 0.65751(16) 0.0762(2) 0.0163(6) Uani d . 1 1
O O51 0.3684(2) 0.69395(11) 0.00503(15) 0.0212(5) Uani d . 1 1
C C52 0.1502(3) 0.64286(18) 0.0543(2) 0.0231(7) Uani d . 1 1
H H52A 0.1063 0.6805 0.0997 0.035 Uiso calc R 1 1
H H52B 0.1325 0.5879 0.0764 0.035 Uiso calc R 1 1
H H52C 0.1042 0.6506 -0.0275 0.035 Uiso calc R 1 1
C C61 0.6070(3) 0.70912(16) 0.2882(2) 0.0160(6) Uani d . 1 1
O O61 0.7497(2) 0.70908(11) 0.34155(16) 0.0223(5) Uani d . 1 1
H H61 0.7652 0.7474 0.3911 0.034 Uiso d R 1 1
O O62 0.5169(2) 0.75766(11) 0.30369(18) 0.0268(5) Uani d . 1 1
C C111 0.3721(3) 0.44278(17) 0.1067(2) 0.0190(6) Uani d . 1 1
H H11A 0.3513 0.4933 0.0626 0.023 Uiso calc R 1 1
H H11B 0.4343 0.4087 0.0691 0.023 Uiso calc R 1 1
C C112 0.2253(3) 0.40005(18) 0.1024(3) 0.0273(7) Uani d . 1 1
H H11C 0.2449 0.3498 0.1457 0.041 Uiso calc R 1 1
H H11D 0.1752 0.3885 0.0223 0.041 Uiso calc R 1 1
H H11E 0.1612 0.4344 0.1365 0.041 Uiso calc R 1 1

loop_
_atom_site_aniso_label
_atom_site_aniso_U_11
_atom_site_aniso_U_22
_atom_site_aniso_U_33
_atom_site_aniso_U_12
_atom_site_aniso_U_13
_atom_site_aniso_U_23
C1 0.0145(15) 0.0211(15) 0.0154(13) -0.0016(12) 0.0008(11) 0.0038(12)
C2 0.0160(16) 0.0306(17) 0.0129(13) -0.0002(12) 0.0044(11) 0.0035(12)
C3 0.0161(16) 0.0286(17) 0.0157(14) 0.0010(12) 0.0016(12) -0.0018(12)
C4 0.0174(16) 0.0171(15) 0.0165(13) 0.0010(12) 0.0017(11) -0.0019(11)
C4a 0.0119(14) 0.0192(14) 0.0095(13) -0.0024(11) -0.0011(11) 0.0001(11)
N5 0.0127(12) 0.0133(11) 0.0129(11) -0.0004(9) 0.0014(9) 0.0021(9)
C6 0.0131(15) 0.0160(14) 0.0142(13) -0.0015(11) 0.0022(11) 0.0026(11)
C6a 0.0185(15) 0.0173(14) 0.0103(13) 0.0000(12) 0.0026(11) -0.0020(11)
C7 0.0188(16) 0.0189(15) 0.0151(14) -0.0031(12) 0.0063(12) -0.0019(11)
C8 0.0163(16) 0.0257(16) 0.0199(14) -0.0034(13) 0.0048(12) -0.0067(12)
C9 0.0192(16) 0.0247(16) 0.0232(15) 0.0058(12) 0.0040(12) -0.0013(13)
C10 0.0230(17) 0.0159(15) 0.0199(14) -0.0009(12) 0.0063(12) -0.0012(12)
C10a 0.0176(15) 0.0166(14) 0.0102(12) -0.0011(11) 0.0026(11) 0.0008(11)
C11 0.0177(16) 0.0137(14) 0.0165(14) -0.0002(11) 0.0032(11) 0.0002(11)
C11a 0.0123(15) 0.0176(14) 0.0134(13) -0.0004(11) 0.0011(11) -0.0003(11)
C12 0.0296(18) 0.0251(16) 0.0242(16) -0.0015(14) 0.0101(14) 0.0099(13)
C31 0.035(2) 0.0386(19) 0.0241(16) 0.0080(15) 0.0154(14) -0.0010(14)
C51 0.0174(16) 0.0154(14) 0.0162(14) -0.0002(11) 0.0040(12) -0.0008(11)
O51 0.0179(11) 0.0247(11) 0.0200(10) 0.0004(9) 0.0027(8) 0.0088(9)
C52 0.0161(16) 0.0306(17) 0.0209(15) -0.0009(13) 0.0012(12) 0.0046(13)
C61 0.0154(16) 0.0144(14) 0.0167(14) -0.0036(12) 0.0011(11) 0.0019(11)
O61 0.0175(11) 0.0236(11) 0.0233(10) 0.0012(8) -0.0005(8) -0.0111(9)
O62 0.0214(12) 0.0189(11) 0.0375(12) 0.0027(9) 0.0020(9) -0.0101(9)
C111 0.0190(16) 0.0210(15) 0.0175(14) -0.0034(12) 0.0051(12) -0.0051(12)
C112 0.0257(18) 0.0274(17) 0.0284(17) -0.0079(14) 0.0057(14) -0.0074(13)

loop_
_atom_type_symbol
_atom_type_description
_atom_type_scat_dispersion_real
_atom_type_scat_dispersion_imag
_atom_type_scat_source
C C 0.0033 0.0016 'International Tables Vol C Tables 4.2.6.8 and 6.1.1.4'
H H 0.0000 0.0000 'International Tables Vol C Tables 4.2.6.8 and 6.1.1.4'
N N 0.0061 0.0033 'International Tables Vol C Tables 4.2.6.8 and 6.1.1.4'
O O 0.0106 0.0060 'International Tables Vol C Tables 4.2.6.8 and 6.1.1.4'

loop_
_geom_angle_atom_site_label_1
_geom_angle_atom_site_label_2
_geom_angle_atom_site_label_3
_geom_angle
C2 C1 C11a 119.3(2)
C2 C1 C12 118.6(2)
C11a C1 C12 122.1(2)
C1 C2 C3 122.8(3)
C1 C2 H2 118.6
C3 C2 H2 118.6
C4 C3 C2 117.7(3)
C4 C3 C31 120.8(3)
C2 C3 C31 121.5(3)
C3 C4 C4a 120.4(3)
C3 C4 H4 119.8
C4a C4 H4 119.8
C4 C4a C11a 122.3(2)
C4 C4a N5 118.9(2)
C11a C4a N5 118.8(2)
C51 N5 C4a 122.4(2)
C51 N5 C6 119.2(2)
C4a N5 C6 117.2(2)
N5 C6 C6a 115.4(2)
N5 C6 C61 108.6(2)
C6a C6 C61 116.3(2)
N5 C6 H6 105.1
C6a C6 H6 105.1
C61 C6 H6 105.1
C10a C6a C7 118.8(2)
C10a C6a C6 126.1(2)
C7 C6a C6 115.1(2)
C8 C7 C6a 122.1(3)
C8 C7 H7 118.9
C6a C7 H7 118.9
C7 C8 C9 119.6(3)
C7 C8 H8 120.2
C9 C8 H8 120.2
C10 C9 C8 118.6(3)
C10 C9 H9 120.7
C8 C9 H9 120.7
C9 C10 C10a 123.0(3)
C9 C10 H10 118.5
C10a C10 H10 118.5
C6a C10a C10 117.8(2)
C6a C10a C11 127.3(2)
C10 C10a C11 114.8(2)
C11a C11 C10a 115.4(2)
C11a C11 C111 113.9(2)
C10a C11 C111 110.3(2)
C11a C11 H11 105.4
C10a C11 H11 105.4
C111 C11 H11 105.4
C4a C11a C1 117.6(2)
C4a C11a C11 120.5(2)
C1 C11a C11 121.9(2)
C1 C12 H12A 109.5
C1 C12 H12B 109.5
H12A C12 H12B 109.5
C1 C12 H12C 109.5
H12A C12 H12C 109.5
H12B C12 H12C 109.5
C3 C31 H31A 109.5
C3 C31 H31B 109.5
H31A C31 H31B 109.5
C3 C31 H31C 109.5
H31A C31 H31C 109.5
H31B C31 H31C 109.5
O51 C51 N5 119.8(2)
O51 C51 C52 121.1(2)
N5 C51 C52 119.0(2)
C51 C52 H52A 109.5
C51 C52 H52B 109.5
H52A C52 H52B 109.5
C51 C52 H52C 109.5
H52A C52 H52C 109.5
H52B C52 H52C 109.5
O62 C61 O61 124.8(2)
O62 C61 C6 122.0(2)
O61 C61 C6 113.1(2)
C61 O61 H61 108.4
C112 C111 C11 113.2(2)
C112 C111 H11A 108.9
C11 C111 H11A 108.9
C112 C111 H11B 108.9
C11 C111 H11B 108.9
H11A C111 H11B 107.8
C111 C112 H11C 109.5
C111 C112 H11D 109.5
H11C C112 H11D 109.5
C111 C112 H11E 109.5
H11C C112 H11E 109.5
H11D C112 H11E 109.5

loop_
_geom_bond_atom_site_label_1
_geom_bond_atom_site_label_2
_geom_bond_distance
C1 C2 1.390(4)
C1 C11a 1.408(4)
C1 C12 1.518(4)
C2 C3 1.396(4)
C2 H2 0.9500
C3 C4 1.384(4)
C3 C31 1.509(4)
C4 C4a 1.389(4)
C4 H4 0.9500
C4a C11a 1.396(4)
C4a N5 1.448(3)
N5 C51 1.358(3)
N5 C6 1.466(3)
C6 C6a 1.529(4)
C6 C61 1.541(4)
C6 H6 1.0000
C6a C10a 1.400(4)
C6a C7 1.403(4)
C7 C8 1.381(4)
C7 H7 0.9500
C8 C9 1.386(4)
C8 H8 0.9500
C9 C10 1.385(4)
C9 H9 0.9500
C10 C10a 1.402(4)
C10 H10 0.9500
C10a C11 1.529(4)
C11 C11a 1.522(4)
C11 C111 1.552(4)
C11 H11 1.0000
C12 H12A 0.9800
C12 H12B 0.9800
C12 H12C 0.9800
C31 H31A 0.9800
C31 H31B 0.9800
C31 H31C 0.9800
C51 O51 1.246(3)
C51 C52 1.492(4)
C52 H52A 0.9800
C52 H52B 0.9800
C52 H52C 0.9800
C61 O62 1.207(3)
C61 O61 1.319(3)
O61 H61 0.8604
C111 C112 1.521(4)
C111 H11A 0.9900
C111 H11B 0.9900
C112 H11C 0.9800
C112 H11D 0.9800
C112 H11E 0.9800

loop_
_geom_hbond_atom_site_label_D
_geom_hbond_atom_site_label_H
_geom_hbond_atom_site_label_A
_geom_hbond_site_symmetry_A
_geom_hbond_distance_DH
_geom_hbond_distance_HA
_geom_hbond_distance_DA
_geom_hbond_angle_DHA
_geom_hbond_publ_flag
O61 H61 O51 4_676 0.86 1.76 2.575(3) 156 no
C9 H9 O62 2_645 0.95 2.50 3.329(3) 145 no
C8 H8 <i>Cg</i>1 1_655 0.95 2.75 3.569(3) 144 no

loop_
_geom_torsion_atom_site_label_1
_geom_torsion_atom_site_label_2
_geom_torsion_atom_site_label_3
_geom_torsion_atom_site_label_4
_geom_torsion
C11a C1 C2 C3 -0.5(4)
C12 C1 C2 C3 180.0(3)
C1 C2 C3 C4 0.0(4)
C1 C2 C3 C31 179.0(3)
C2 C3 C4 C4a 0.6(4)
C31 C3 C4 C4a -178.4(3)
C3 C4 C4a C11a -0.8(4)
C3 C4 C4a N5 -179.4(2)
C4 C4a N5 C51 -62.8(3)
C11a C4a N5 C51 118.6(3)
C4 C4a N5 C6 105.2(3)
C11a C4a N5 C6 -73.5(3)
C51 N5 C6 C6a -123.6(2)
C4a N5 C6 C6a 68.0(3)
C51 N5 C6 C61 103.6(3)
C4a N5 C6 C61 -64.8(3)
N5 C6 C6a C10a -11.2(4)
C61 C6 C6a C10a 117.9(3)
N5 C6 C6a C7 166.2(2)
C61 C6 C6a C7 -64.7(3)
C10a C6a C7 C8 -1.8(4)
C6 C6a C7 C8 -179.4(2)
C6a C7 C8 C9 1.6(4)
C7 C8 C9 C10 0.1(4)
C8 C9 C10 C10a -1.6(4)
C7 C6a C10a C10 0.4(4)
C6 C6a C10a C10 177.6(2)
C7 C6a C10a C11 -176.1(2)
C6 C6a C10a C11 1.1(4)
C9 C10 C10a C6a 1.4(4)
C9 C10 C10a C11 178.3(2)
C6a C10a C11 C11a -43.6(4)
C10 C10a C11 C11a 139.8(2)
C6a C10a C11 C111 87.1(3)
C10 C10a C11 C111 -89.4(3)
C4 C4a C11a C1 0.4(4)
N5 C4a C11a C1 179.0(2)
C4 C4a C11a C11 179.3(2)
N5 C4a C11a C11 -2.1(4)
C2 C1 C11a C4a 0.2(4)
C12 C1 C11a C4a 179.8(2)
C2 C1 C11a C11 -178.6(2)
C12 C1 C11a C11 0.9(4)
C10a C11 C11a C4a 59.8(3)
C111 C11 C11a C4a -69.3(3)
C10a C11 C11a C1 -121.4(3)
C111 C11 C11a C1 109.5(3)
C4a N5 C51 O51 170.9(2)
C6 N5 C51 O51 3.1(4)
C4a N5 C51 C52 -11.5(4)
C6 N5 C51 C52 -179.2(2)
N5 C6 C61 O62 -24.6(3)
C6a C6 C61 O62 -156.9(2)
N5 C6 C61 O61 159.0(2)
C6a C6 C61 O61 26.7(3)
C11a C11 C111 C112 -59.2(3)
C10a C11 C111 C112 169.2(2)
